data_4104829
loop_
_publ_author_name
'Liang Deng'
'Eckhard Bill'
'Karl Wieghardt'
'R. H. Holm'

_publ_section_title
;
 Cubane-Type Co4S4 Clusters: Synthesis, Redox Series, and Magnetic Ground
 States
;
_journal_name_full 'Journal of the American Chemical Society'
_journal_page_first 11213
_journal_page_last 11221
_journal_paper_doi 10.1021/ja903847a
_journal_volume 131
_journal_year 2009
_chemical_formula_sum 'C44 H80 Co4 N8 S4'
_chemical_formula_weight 1085.12
_chemical_name_systematic
;
 ?
;
_space_group_IT_number 9
_symmetry_cell_setting monoclinic
_symmetry_space_group_name_Hall 'C -2yc'
_symmetry_space_group_name_H-M 'C 1 c 1'
_atom_sites_solution_hydrogens geom
_atom_sites_solution_primary direct
_atom_sites_solution_secondary difmap
_audit_creation_method SHELXL-97
_cell_angle_alpha 90.00
_cell_angle_beta 96.093(4)
_cell_angle_gamma 90.00
_cell_formula_units_Z 4
_cell_length_a 14.321(3)
_cell_length_b 20.380(5)
_cell_length_c 18.726(4)
_cell_measurement_reflns_used 959
_cell_measurement_temperature 105(2)
_cell_measurement_theta_max 27.70
_cell_measurement_theta_min 2.96
_cell_volume 5435(2)
_computing_cell_refinement 'Bruker SMART'
_computing_data_collection 'Bruker SMART'
_computing_data_reduction 'Bruker SAINT'
_computing_molecular_graphics 'Bruker SHELXTL'
_computing_publication_material 'Bruker SHELXTL'
_computing_structure_refinement 'SHELXL-97 (Sheldrick, 1997)'
_computing_structure_solution 'SHELXS-97 (Sheldrick, 1990)'
_diffrn_ambient_temperature 105(2)
_diffrn_detector_area_resol_mean 836.6
_diffrn_measured_fraction_theta_full 0.999
_diffrn_measured_fraction_theta_max 0.999
_diffrn_measurement_device_type 'Bruker CC'
_diffrn_measurement_method '\w, 0.3 deg'
_diffrn_radiation_monochromator graphite
_diffrn_radiation_source 'fine-focus sealed tube'
_diffrn_radiation_type MoK\a
_diffrn_radiation_wavelength 0.71073
_diffrn_reflns_av_R_equivalents 0.0167
_diffrn_reflns_av_sigmaI/netI 0.0325
_diffrn_reflns_limit_h_max 15
_diffrn_reflns_limit_h_min -17
_diffrn_reflns_limit_k_max 24
_diffrn_reflns_limit_k_min -24
_diffrn_reflns_limit_l_max 22
_diffrn_reflns_limit_l_min -22
_diffrn_reflns_number 14994
_diffrn_reflns_theta_full 25.01
_diffrn_reflns_theta_max 25.01
_diffrn_reflns_theta_min 1.74
_diffrn_standards_decay_% <1
_diffrn_standards_interval_count 0
_diffrn_standards_number 0
_exptl_absorpt_coefficient_mu 1.390
_exptl_absorpt_correction_T_max 0.7685
_exptl_absorpt_correction_T_min 0.6806
_exptl_absorpt_correction_type none
_exptl_crystal_colour BLACK
_exptl_crystal_density_diffrn 1.326
_exptl_crystal_description BLOCK
_exptl_crystal_F_000 2288
_exptl_crystal_size_max 0.30
_exptl_crystal_size_mid 0.20
_exptl_crystal_size_min 0.20
_refine_diff_density_max 0.413
_refine_diff_density_min -0.261
_refine_diff_density_rms 0.043
_refine_ls_abs_structure_details 'Flack H D (1983), Acta Cryst. A39, 876-881'
_refine_ls_abs_structure_Flack -0.014(6)
_refine_ls_extinction_method none
_refine_ls_goodness_of_fit_ref 1.027
_refine_ls_hydrogen_treatment mixed
_refine_ls_matrix_type full
_refine_ls_number_parameters 597
_refine_ls_number_reflns 7598
_refine_ls_number_restraints 2
_refine_ls_restrained_S_all 1.027
_refine_ls_R_factor_all 0.0205
_refine_ls_R_factor_gt 0.0200
_refine_ls_shift/su_max 0.003
_refine_ls_shift/su_mean 0.000
_refine_ls_structure_factor_coef Fsqd
_refine_ls_weighting_details 'calc w=1/[\s^2^(Fo^2^)+(0.0266P)^2^+0.0000P] where P=(Fo^2^+2Fc^2^)/3'
_refine_ls_weighting_scheme calc
_refine_ls_wR_factor_gt 0.0489
_refine_ls_wR_factor_ref 0.0492
_reflns_number_gt 7438
_reflns_number_total 7598
_reflns_threshold_expression >2sigma(I)
_cod_data_source_file ja903847a_si_002_4.cif
_cod_data_source_block 5(105K)
_cod_original_cell_volume 5434(2)
_cod_database_code 4104829

loop_
_symmetry_equiv_pos_as_xyz
'x, y, z'
'x, -y, z+1/2'
'x+1/2, y+1/2, z'
'x+1/2, -y+1/2, z+1/2'

loop_
_atom_site_label
_atom_site_type_symbol
_atom_site_fract_x
_atom_site_fract_y
_atom_site_fract_z
_atom_site_U_iso_or_equiv
_atom_site_adp_type
_atom_site_occupancy
_atom_site_symmetry_multiplicity
_atom_site_calc_flag
_atom_site_refinement_flags
Co1 Co 0.65745(2) 0.207025(15) 0.146725(16) 0.01869(7) Uani 1 1 d .
Co2 Co 0.66623(2) 0.336966(14) 0.114322(15) 0.01793(7) Uani 1 1 d .
Co3 Co 0.51273(2) 0.285636(14) 0.166731(16) 0.01844(7) Uani 1 1 d .
Co4 Co 0.55095(2) 0.256620(14) 0.033278(16) 0.01869(7) Uani 1 1 d .
S1 S 0.65879(4) 0.29271(3) 0.22381(3) 0.01992(12) Uani 1 1 d .
S2 S 0.70841(4) 0.25153(3) 0.04760(3) 0.01992(12) Uani 1 1 d .
S3 S 0.50510(4) 0.18592(3) 0.11532(3) 0.02073(12) Uani 1 1 d .
S4 S 0.51406(4) 0.35692(3) 0.07547(3) 0.02048(12) Uani 1 1 d .
C1 C 0.71790(17) 0.12548(11) 0.18736(12) 0.0219(5) Uani 1 1 d .
C2 C 0.75626(16) 0.41224(11) 0.12364(12) 0.0203(5) Uani 1 1 d .
C3 C 0.40175(17) 0.29702(11) 0.21954(12) 0.0209(5) Uani 1 1 d .
C4 C 0.50670(17) 0.24530(11) -0.06976(13) 0.0213(5) Uani 1 1 d .
N1 N 0.71319(14) 0.10138(10) 0.25474(10) 0.0241(4) Uani 1 1 d .
N2 N 0.77017(14) 0.08071(9) 0.15558(10) 0.0216(4) Uani 1 1 d .
N3 N 0.75177(14) 0.46344(9) 0.17024(10) 0.0211(4) Uani 1 1 d .
N4 N 0.83980(14) 0.42082(9) 0.09665(10) 0.0215(4) Uani 1 1 d .
N5 N 0.31033(14) 0.29690(9) 0.19025(10) 0.0220(4) Uani 1 1 d .
N6 N 0.39592(14) 0.30907(9) 0.29135(10) 0.0220(4) Uani 1 1 d .
N7 N 0.46633(14) 0.19199(10) -0.10483(11) 0.0219(4) Uani 1 1 d .
N8 N 0.50747(15) 0.29178(9) -0.12147(10) 0.0229(4) Uani 1 1 d .
C5 C 0.78691(18) 0.08614(12) 0.07904(12) 0.0241(5) Uani 1 1 d .
H5 H 0.764(2) 0.1304(15) 0.0646(15) 0.038(8) Uiso 1 1 d .
C6 C 0.7275(2) 0.03690(16) 0.03373(15) 0.0481(8) Uani 1 1 d .
H6A H 0.7541 -0.0061 0.0412 0.072 Uiso 1 1 calc R
H6B H 0.7261 0.0485 -0.0161 0.072 Uiso 1 1 calc R
H6C H 0.6648 0.0371 0.0474 0.072 Uiso 1 1 calc R
C7 C 0.8892(2) 0.08522(19) 0.06784(16) 0.0517(9) Uani 1 1 d .
H7A H 0.9229 0.1151 0.1008 0.078 Uiso 1 1 calc R
H7B H 0.8965 0.0983 0.0195 0.078 Uiso 1 1 calc R
H7C H 0.9136 0.0417 0.0760 0.078 Uiso 1 1 calc R
C8 C 0.79824(18) 0.02891(11) 0.20255(13) 0.0251(5) Uani 1 1 d .
C9 C 0.76266(18) 0.04259(12) 0.26474(13) 0.0255(5) Uani 1 1 d .
C10 C 0.8567(2) -0.02845(13) 0.18583(14) 0.0331(6) Uani 1 1 d .
H10A H 0.9215 -0.0156 0.1893 0.050 Uiso 1 1 calc R
H10B H 0.8372 -0.0436 0.1380 0.050 Uiso 1 1 calc R
H10C H 0.8490 -0.0631 0.2194 0.050 Uiso 1 1 calc R
C11 C 0.7708(2) 0.00223(13) 0.33220(15) 0.0366(6) Uani 1 1 d .
H11A H 0.7124 -0.0198 0.3363 0.055 Uiso 1 1 calc R
H11B H 0.7853 0.0303 0.3730 0.055 Uiso 1 1 calc R
H11C H 0.8199 -0.0296 0.3304 0.055 Uiso 1 1 calc R
C12 C 0.6631(2) 0.13656(14) 0.30816(14) 0.0313(6) Uani 1 1 d .
H12 H 0.6297(17) 0.1693(12) 0.2807(13) 0.015(6) Uiso 1 1 d .
C13 C 0.7315(2) 0.17240(15) 0.36272(14) 0.0404(7) Uani 1 1 d .
H13A H 0.7672 0.1409 0.3925 0.061 Uiso 1 1 calc R
H13B H 0.6970 0.2000 0.3921 0.061 Uiso 1 1 calc R
H13C H 0.7733 0.1988 0.3379 0.061 Uiso 1 1 calc R
C14 C 0.5931(2) 0.09315(16) 0.34181(17) 0.0473(8) Uani 1 1 d .
H14A H 0.5602 0.0662 0.3054 0.071 Uiso 1 1 calc R
H14B H 0.5490 0.1202 0.3635 0.071 Uiso 1 1 calc R
H14C H 0.6260 0.0657 0.3778 0.071 Uiso 1 1 calc R
C15 C 0.83239(17) 0.50247(12) 0.17269(12) 0.0239(5) Uani 1 1 d .
C16 C 0.88791(17) 0.47599(12) 0.12682(13) 0.0249(5) Uani 1 1 d .
C17 C 0.98357(18) 0.49753(13) 0.11200(15) 0.0331(6) Uani 1 1 d .
H17A H 0.9970 0.5398 0.1334 0.050 Uiso 1 1 calc R
H17B H 0.9860 0.5004 0.0611 0.050 Uiso 1 1 calc R
H17C H 1.0293 0.4663 0.1320 0.050 Uiso 1 1 calc R
C18 C 0.85372(19) 0.56120(13) 0.22123(14) 0.0321(6) Uani 1 1 d .
H18A H 0.8740 0.5464 0.2690 0.048 Uiso 1 1 calc R
H18B H 0.7982 0.5875 0.2218 0.048 Uiso 1 1 calc R
H18C H 0.9025 0.5869 0.2036 0.048 Uiso 1 1 calc R
C19 C 0.66666(17) 0.47635(12) 0.20576(13) 0.0259(5) Uani 1 1 d .
H19 H 0.6209(17) 0.4362(12) 0.1925(13) 0.018(6) Uiso 1 1 d .
C20 C 0.6875(2) 0.47587(13) 0.28727(13) 0.0315(6) Uani 1 1 d .
H20A H 0.7103 0.4333 0.3028 0.047 Uiso 1 1 calc R
H20B H 0.6311 0.4856 0.3087 0.047 Uiso 1 1 calc R
H20C H 0.7343 0.5083 0.3017 0.047 Uiso 1 1 calc R
C21 C 0.61648(19) 0.53809(13) 0.17548(15) 0.0349(6) Uani 1 1 d .
H21A H 0.6572 0.5753 0.1843 0.052 Uiso 1 1 calc R
H21B H 0.5604 0.5447 0.1984 0.052 Uiso 1 1 calc R
H21C H 0.6004 0.5330 0.1247 0.052 Uiso 1 1 calc R
C22 C 0.87012(18) 0.37731(12) 0.04028(13) 0.0261(5) Uani 1 1 d .
H22 H 0.8129(19) 0.3471(13) 0.0312(14) 0.032(7) Uiso 1 1 d .
C23 C 0.9573(3) 0.33923(17) 0.06599(18) 0.0550(9) Uani 1 1 d .
H23A H 1.0098 0.3687 0.0732 0.082 Uiso 1 1 calc R
H23B H 0.9691 0.3070 0.0307 0.082 Uiso 1 1 calc R
H23C H 0.9486 0.3178 0.1104 0.082 Uiso 1 1 calc R
C24 C 0.8767(3) 0.41314(15) -0.02940(15) 0.0447(8) Uani 1 1 d .
H24A H 0.8216 0.4397 -0.0404 0.067 Uiso 1 1 calc R
H24B H 0.8812 0.3819 -0.0673 0.067 Uiso 1 1 calc R
H24C H 0.9314 0.4407 -0.0250 0.067 Uiso 1 1 calc R
C25 C 0.28407(19) 0.27916(13) 0.11408(13) 0.0278(6) Uani 1 1 d .
H25 H 0.345(2) 0.2704(13) 0.0978(15) 0.031(7) Uiso 1 1 d .
C26 C 0.2320(3) 0.21429(15) 0.10750(17) 0.0477(8) Uani 1 1 d .
H26A H 0.2689 0.1811 0.1336 0.072 Uiso 1 1 calc R
H26B H 0.2212 0.2020 0.0578 0.072 Uiso 1 1 calc R
H26C H 0.1728 0.2187 0.1269 0.072 Uiso 1 1 calc R
C27 C 0.2340(2) 0.33445(16) 0.07109(15) 0.0462(8) Uani 1 1 d .
H27A H 0.1771 0.3453 0.0914 0.069 Uiso 1 1 calc R
H27B H 0.2190 0.3207 0.0222 0.069 Uiso 1 1 calc R
H27C H 0.2740 0.3723 0.0725 0.069 Uiso 1 1 calc R
C28 C 0.24970(18) 0.30959(12) 0.24236(13) 0.0261(5) Uani 1 1 d .
C29 C 0.14477(19) 0.31686(16) 0.22733(16) 0.0401(7) Uani 1 1 d .
H29A H 0.1170 0.3165 0.2718 0.060 Uiso 1 1 calc R
H29B H 0.1200 0.2811 0.1978 0.060 Uiso 1 1 calc R
H29C H 0.1304 0.3576 0.2028 0.060 Uiso 1 1 calc R
C30 C 0.27138(19) 0.32810(13) 0.37813(13) 0.0303(6) Uani 1 1 d .
H30A H 0.2064 0.3407 0.3730 0.046 Uiso 1 1 calc R
H30B H 0.3084 0.3625 0.4019 0.046 Uiso 1 1 calc R
H30C H 0.2791 0.2886 0.4061 0.046 Uiso 1 1 calc R
C31 C 0.30293(18) 0.31625(11) 0.30524(13) 0.0248(5) Uani 1 1 d .
C32 C 0.48131(19) 0.31484(14) 0.34273(13) 0.0287(6) Uani 1 1 d .
H32 H 0.5289(18) 0.3013(11) 0.3197(13) 0.015(6) Uiso 1 1 d .
C33 C 0.4810(2) 0.26771(15) 0.40563(15) 0.0408(7) Uani 1 1 d .
H33A H 0.4391 0.2837 0.4384 0.061 Uiso 1 1 calc R
H33B H 0.5433 0.2644 0.4300 0.061 Uiso 1 1 calc R
H33C H 0.4606 0.2252 0.3883 0.061 Uiso 1 1 calc R
C34 C 0.5001(2) 0.38516(14) 0.36654(15) 0.0396(7) Uani 1 1 d .
H34A H 0.4979 0.4131 0.3251 0.059 Uiso 1 1 calc R
H34B H 0.5610 0.3880 0.3932 0.059 Uiso 1 1 calc R
H34C H 0.4531 0.3989 0.3964 0.059 Uiso 1 1 calc R
C35 C 0.44012(17) 0.20557(13) -0.17727(13) 0.0260(5) Uani 1 1 d .
C36 C 0.46573(18) 0.26862(13) -0.18804(13) 0.0284(6) Uani 1 1 d .
C37 C 0.56051(19) 0.35380(13) -0.10793(14) 0.0290(6) Uani 1 1 d .
H37 H 0.5762(19) 0.3481(13) -0.0550(15) 0.029(7) Uiso 1 1 d .
C38 C 0.4991(2) 0.41449(13) -0.11928(17) 0.0423(7) Uani 1 1 d .
H38A H 0.4832 0.4215 -0.1698 0.064 Uiso 1 1 calc R
H38B H 0.5326 0.4519 -0.0987 0.064 Uiso 1 1 calc R
H38C H 0.4428 0.4084 -0.0965 0.064 Uiso 1 1 calc R
C39 C 0.6471(2) 0.35387(14) -0.14748(16) 0.0391(7) Uani 1 1 d .
H39A H 0.6812 0.3137 -0.1378 0.059 Uiso 1 1 calc R
H39B H 0.6864 0.3903 -0.1316 0.059 Uiso 1 1 calc R
H39C H 0.6289 0.3576 -0.1981 0.059 Uiso 1 1 calc R
C40 C 0.4499(2) 0.30877(15) -0.25546(14) 0.0407(7) Uani 1 1 d .
H40A H 0.4150 0.2834 -0.2924 0.061 Uiso 1 1 calc R
H40B H 0.5093 0.3210 -0.2708 0.061 Uiso 1 1 calc R
H40C H 0.4151 0.3476 -0.2463 0.061 Uiso 1 1 calc R
C41 C 0.39493(19) 0.15849(14) -0.23140(14) 0.0339(6) Uani 1 1 d .
H41A H 0.3672 0.1823 -0.2726 0.051 Uiso 1 1 calc R
H41B H 0.3471 0.1342 -0.2107 0.051 Uiso 1 1 calc R
H41C H 0.4414 0.1287 -0.2458 0.051 Uiso 1 1 calc R
C42 C 0.4543(2) 0.12913(13) -0.06646(15) 0.0302(6) Uani 1 1 d .
H42 H 0.4912(19) 0.1357(13) -0.0184(15) 0.029(7) Uiso 1 1 d .
C43 C 0.4955(2) 0.07143(13) -0.10357(16) 0.0428(7) Uani 1 1 d .
H43A H 0.4551 0.0603 -0.1461 0.064 Uiso 1 1 calc R
H43B H 0.5009 0.0344 -0.0717 0.064 Uiso 1 1 calc R
H43C H 0.5565 0.0830 -0.1165 0.064 Uiso 1 1 calc R
C44 C 0.3530(2) 0.11983(17) -0.05252(16) 0.0472(8) Uani 1 1 d .
H44A H 0.3328 0.1571 -0.0268 0.071 Uiso 1 1 calc R
H44B H 0.3476 0.0809 -0.0245 0.071 Uiso 1 1 calc R
H44C H 0.3144 0.1156 -0.0974 0.071 Uiso 1 1 calc R

loop_
_atom_site_aniso_label
_atom_site_aniso_U_11
_atom_site_aniso_U_22
_atom_site_aniso_U_33
_atom_site_aniso_U_23
_atom_site_aniso_U_13
_atom_site_aniso_U_12
Co1 0.02086(16) 0.01739(15) 0.01814(15) 0.00159(11) 0.00356(13) 0.00098(12)
Co2 0.01880(16) 0.01712(15) 0.01808(15) -0.00050(12) 0.00288(12) -0.00097(12)
Co3 0.01857(16) 0.01873(16) 0.01849(15) 0.00008(12) 0.00415(13) -0.00029(12)
Co4 0.02189(17) 0.01733(15) 0.01676(15) 0.00022(12) 0.00160(13) -0.00170(13)
S1 0.0210(3) 0.0218(3) 0.0169(3) -0.0005(2) 0.0018(2) -0.0005(2)
S2 0.0227(3) 0.0175(3) 0.0205(3) 0.0000(2) 0.0064(2) -0.0001(2)
S3 0.0227(3) 0.0187(3) 0.0212(3) 0.0003(2) 0.0045(2) -0.0038(2)
S4 0.0206(3) 0.0196(3) 0.0213(3) 0.0014(2) 0.0023(2) 0.0015(2)
C1 0.0227(12) 0.0226(12) 0.0206(11) 0.0017(9) 0.0036(10) -0.0005(10)
C2 0.0202(12) 0.0177(12) 0.0229(12) 0.0015(9) 0.0015(10) 0.0020(9)
C3 0.0228(13) 0.0205(12) 0.0195(12) 0.0028(9) 0.0018(10) -0.0005(9)
C4 0.0206(12) 0.0223(12) 0.0210(12) 0.0011(9) 0.0024(10) -0.0010(9)
N1 0.0274(11) 0.0233(11) 0.0224(10) 0.0062(8) 0.0065(9) 0.0029(9)
N2 0.0250(11) 0.0183(10) 0.0217(10) 0.0029(8) 0.0037(9) 0.0029(8)
N3 0.0208(10) 0.0193(10) 0.0234(9) -0.0016(8) 0.0036(8) 0.0008(8)
N4 0.0250(11) 0.0191(10) 0.0211(10) -0.0012(8) 0.0052(9) -0.0005(8)
N5 0.0180(10) 0.0258(11) 0.0230(10) -0.0006(8) 0.0060(9) -0.0014(8)
N6 0.0248(11) 0.0223(10) 0.0195(10) 0.0012(8) 0.0046(9) 0.0014(8)
N7 0.0203(10) 0.0229(10) 0.0223(10) -0.0025(8) 0.0006(8) -0.0036(8)
N8 0.0276(11) 0.0231(11) 0.0178(10) 0.0011(8) 0.0010(9) 0.0020(8)
C5 0.0315(14) 0.0235(13) 0.0174(11) -0.0004(9) 0.0024(10) 0.0036(11)
C6 0.066(2) 0.0509(19) 0.0259(14) -0.0037(13) -0.0002(15) -0.0208(16)
C7 0.0394(18) 0.086(3) 0.0314(15) 0.0075(15) 0.0093(14) 0.0007(17)
C8 0.0264(13) 0.0210(12) 0.0277(12) 0.0024(10) 0.0022(11) 0.0000(10)
C9 0.0280(14) 0.0212(13) 0.0275(13) 0.0038(10) 0.0031(11) 0.0008(10)
C10 0.0401(16) 0.0255(14) 0.0332(14) 0.0036(11) 0.0018(12) 0.0071(11)
C11 0.0447(17) 0.0290(14) 0.0365(15) 0.0110(12) 0.0066(13) 0.0059(12)
C12 0.0376(16) 0.0314(15) 0.0269(13) 0.0103(11) 0.0134(12) 0.0092(12)
C13 0.054(2) 0.0430(17) 0.0253(14) 0.0010(12) 0.0081(14) 0.0111(14)
C14 0.0481(19) 0.0485(19) 0.0503(18) 0.0164(14) 0.0283(16) 0.0091(15)
C15 0.0249(13) 0.0202(12) 0.0261(13) 0.0012(10) 0.0001(11) -0.0024(10)
C16 0.0256(14) 0.0203(12) 0.0286(12) 0.0013(10) 0.0018(11) -0.0029(10)
C17 0.0306(15) 0.0286(14) 0.0412(15) -0.0045(12) 0.0082(12) -0.0094(11)
C18 0.0318(15) 0.0280(14) 0.0367(15) -0.0072(11) 0.0049(12) -0.0064(11)
C19 0.0238(13) 0.0227(13) 0.0321(13) -0.0030(10) 0.0071(11) 0.0023(10)
C20 0.0357(15) 0.0283(14) 0.0317(14) -0.0029(11) 0.0100(12) 0.0030(11)
C21 0.0299(14) 0.0329(15) 0.0409(16) -0.0046(12) -0.0012(12) 0.0081(12)
C22 0.0272(14) 0.0259(13) 0.0266(12) -0.0013(10) 0.0095(11) -0.0044(11)
C23 0.059(2) 0.061(2) 0.0430(18) -0.0204(16) -0.0048(16) 0.0285(17)
C24 0.068(2) 0.0387(17) 0.0290(15) -0.0033(12) 0.0128(15) -0.0069(16)
C25 0.0191(13) 0.0394(15) 0.0249(13) -0.0028(11) 0.0027(11) -0.0020(11)
C26 0.054(2) 0.0466(18) 0.0434(17) -0.0122(14) 0.0071(16) -0.0163(15)
C27 0.055(2) 0.055(2) 0.0272(14) 0.0015(13) -0.0040(14) 0.0060(15)
C28 0.0256(13) 0.0256(13) 0.0285(13) 0.0031(10) 0.0093(11) -0.0011(10)
C29 0.0257(15) 0.0595(19) 0.0368(15) -0.0044(14) 0.0121(13) 0.0007(13)
C30 0.0350(15) 0.0321(14) 0.0262(13) 0.0014(10) 0.0136(12) 0.0005(11)
C31 0.0298(14) 0.0214(12) 0.0250(12) 0.0032(10) 0.0111(11) 0.0021(10)
C32 0.0246(14) 0.0405(16) 0.0212(12) -0.0012(11) 0.0032(11) 0.0059(12)
C33 0.0469(19) 0.0445(17) 0.0309(15) 0.0074(13) 0.0030(13) 0.0120(14)
C34 0.0396(17) 0.0427(17) 0.0350(15) 0.0007(12) -0.0027(13) -0.0099(13)
C35 0.0171(12) 0.0364(15) 0.0241(12) -0.0046(10) 0.0010(10) 0.0035(10)
C36 0.0266(14) 0.0352(15) 0.0227(13) -0.0004(11) -0.0008(11) 0.0075(11)
C37 0.0370(15) 0.0251(13) 0.0245(13) 0.0055(10) 0.0017(11) -0.0051(11)
C38 0.057(2) 0.0247(14) 0.0473(17) 0.0055(12) 0.0135(15) 0.0005(13)
C39 0.0445(17) 0.0283(15) 0.0453(17) 0.0109(12) 0.0080(14) -0.0023(13)
C40 0.0515(19) 0.0444(17) 0.0238(14) 0.0036(12) -0.0069(13) 0.0110(14)
C41 0.0263(14) 0.0473(17) 0.0270(13) -0.0106(12) -0.0027(12) 0.0010(12)
C42 0.0365(15) 0.0275(14) 0.0275(13) -0.0012(11) 0.0078(12) -0.0084(11)
C43 0.065(2) 0.0247(14) 0.0410(16) -0.0028(12) 0.0149(15) -0.0061(14)
C44 0.0491(19) 0.057(2) 0.0385(16) -0.0106(14) 0.0169(15) -0.0239(16)

loop_
_atom_type_symbol
_atom_type_description
_atom_type_scat_dispersion_real
_atom_type_scat_dispersion_imag
_atom_type_scat_source
C C 0.0033 0.0016 'International Tables Vol C Tables 4.2.6.8 and 6.1.1.4'
H H 0.0000 0.0000 'International Tables Vol C Tables 4.2.6.8 and 6.1.1.4'
N N 0.0061 0.0033 'International Tables Vol C Tables 4.2.6.8 and 6.1.1.4'
S S 0.1246 0.1234 'International Tables Vol C Tables 4.2.6.8 and 6.1.1.4'
Co Co 0.3494 0.9721 'International Tables Vol C Tables 4.2.6.8 and 6.1.1.4'

loop_
_geom_angle_atom_site_label_1
_geom_angle_atom_site_label_2
_geom_angle_atom_site_label_3
_geom_angle
C1 Co1 S3 108.21(7)
C1 Co1 S2 119.04(7)
S3 Co1 S2 104.61(3)
C1 Co1 S1 115.27(7)
S3 Co1 S1 104.92(2)
S2 Co1 S1 103.47(3)
C1 Co1 Co3 139.38(7)
S3 Co1 Co3 53.47(2)
S2 Co1 Co3 101.39(2)
S1 Co1 Co3 53.387(19)
C1 Co1 Co4 143.85(7)
S3 Co1 Co4 53.665(18)
S2 Co1 Co4 53.29(2)
S1 Co1 Co4 100.38(2)
Co3 Co1 Co4 60.069(16)
C1 Co1 Co2 150.46(7)
S3 Co1 Co2 101.24(2)
S2 Co1 Co2 53.052(17)
S1 Co1 Co2 52.73(2)
Co3 Co1 Co2 60.257(15)
Co4 Co1 Co2 59.473(11)
C2 Co2 S1 108.67(7)
C2 Co2 S4 118.74(7)
S1 Co2 S4 103.17(3)
C2 Co2 S2 115.54(7)
S1 Co2 S2 103.63(3)
S4 Co2 S2 105.40(2)
C2 Co2 Co4 150.59(7)
S1 Co2 Co4 100.66(2)
S4 Co2 Co4 54.02(2)
S2 Co2 Co4 53.22(2)
C2 Co2 Co3 143.58(7)
S1 Co2 Co3 52.947(18)
S4 Co2 Co3 52.75(2)
S2 Co2 Co3 100.21(2)
Co4 Co2 Co3 59.641(17)
C2 Co2 Co1 140.48(6)
S1 Co2 Co1 53.130(17)
S4 Co2 Co1 100.43(2)
S2 Co2 Co1 52.83(2)
Co4 Co2 Co1 59.436(15)
Co3 Co2 Co1 59.037(12)
C3 Co3 S4 112.21(7)
C3 Co3 S3 108.43(7)
S4 Co3 S3 105.26(3)
C3 Co3 S1 120.80(7)
S4 Co3 S1 103.74(3)
S3 Co3 S1 105.19(2)
C3 Co3 Co1 144.82(7)
S4 Co3 Co1 102.21(2)
S3 Co3 Co1 53.26(2)
S1 Co3 Co1 53.88(2)
C3 Co3 Co4 138.46(7)
S4 Co3 Co4 54.12(2)
S3 Co3 Co4 53.581(17)
S1 Co3 Co4 100.69(2)
Co1 Co3 Co4 59.986(12)
C3 Co3 Co2 149.72(7)
S4 Co3 Co2 53.262(18)
S3 Co3 Co2 101.44(2)
S1 Co3 Co2 53.03(2)
Co1 Co3 Co2 60.706(18)
Co4 Co3 Co2 59.596(12)
C4 Co4 S2 108.95(7)
C4 Co4 S3 120.23(7)
S2 Co4 S3 104.51(3)
C4 Co4 S4 112.41(7)
S2 Co4 S4 105.52(2)
S3 Co4 S4 104.04(3)
C4 Co4 Co1 145.65(7)
S2 Co4 Co1 53.672(18)
S3 Co4 Co1 53.18(2)
S4 Co4 Co1 101.39(2)
C4 Co4 Co2 137.53(7)
S2 Co4 Co2 53.831(19)
S3 Co4 Co2 102.19(2)
S4 Co4 Co2 53.54(2)
Co1 Co4 Co2 61.091(17)
C4 Co4 Co3 149.16(7)
S2 Co4 Co3 101.58(2)
S3 Co4 Co3 53.31(2)
S4 Co4 Co3 53.113(17)
Co1 Co4 Co3 59.945(17)
Co2 Co4 Co3 60.763(15)
Co3 S1 Co2 74.02(2)
Co3 S1 Co1 72.74(2)
Co2 S1 Co1 74.13(3)
Co4 S2 Co1 73.04(2)
Co4 S2 Co2 72.94(2)
Co1 S2 Co2 74.12(3)
Co1 S3 Co3 73.27(2)
Co1 S3 Co4 73.15(2)
Co3 S3 Co4 73.11(3)
Co3 S4 Co2 73.99(2)
Co3 S4 Co4 72.77(3)
Co2 S4 Co4 72.45(2)
N2 C1 N1 104.33(19)
N2 C1 Co1 129.23(17)
N1 C1 Co1 126.42(17)
N4 C2 N3 104.02(19)
N4 C2 Co2 130.65(17)
N3 C2 Co2 124.62(17)
N5 C3 N6 103.7(2)
N5 C3 Co3 126.01(17)
N6 C3 Co3 130.21(18)
N8 C4 N7 104.3(2)
N8 C4 Co4 126.08(17)
N7 C4 Co4 129.56(18)
C1 N1 C9 111.1(2)
C1 N1 C12 121.8(2)
C9 N1 C12 127.0(2)
C1 N2 C8 111.41(19)
C1 N2 C5 121.82(19)
C8 N2 C5 126.62(19)
C2 N3 C15 111.1(2)
C2 N3 C19 121.48(19)
C15 N3 C19 127.11(19)
C2 N4 C16 111.54(19)
C2 N4 C22 121.68(19)
C16 N4 C22 126.7(2)
C3 N5 C28 111.1(2)
C3 N5 C25 121.5(2)
C28 N5 C25 127.2(2)
C3 N6 C31 111.1(2)
C3 N6 C32 121.2(2)
C31 N6 C32 127.7(2)
C4 N7 C35 111.5(2)
C4 N7 C42 121.2(2)
C35 N7 C42 127.4(2)
C4 N8 C36 111.3(2)
C4 N8 C37 121.1(2)
C36 N8 C37 126.9(2)
N2 C5 C7 113.2(2)
N2 C5 C6 110.7(2)
C7 C5 C6 114.3(3)
C9 C8 N2 106.0(2)
C9 C8 C10 128.0(2)
N2 C8 C10 126.0(2)
C8 C9 N1 107.1(2)
C8 C9 C11 127.6(2)
N1 C9 C11 125.2(2)
N1 C12 C14 112.8(2)
N1 C12 C13 111.3(2)
C14 C12 C13 113.9(2)
C16 C15 N3 107.0(2)
C16 C15 C18 127.3(2)
N3 C15 C18 125.6(2)
C15 C16 N4 106.3(2)
C15 C16 C17 128.2(2)
N4 C16 C17 125.5(2)
N3 C19 C20 111.6(2)
N3 C19 C21 111.0(2)
C20 C19 C21 114.3(2)
N4 C22 C23 112.2(2)
N4 C22 C24 112.2(2)
C23 C22 C24 113.7(3)
N5 C25 C26 111.3(2)
N5 C25 C27 112.7(2)
C26 C25 C27 113.7(3)
C31 C28 N5 107.1(2)
C31 C28 C29 128.1(2)
N5 C28 C29 124.7(2)
C28 C31 N6 107.0(2)
C28 C31 C30 128.1(2)
N6 C31 C30 125.0(2)
N6 C32 C34 112.0(2)
N6 C32 C33 112.6(2)
C34 C32 C33 112.6(2)
C36 C35 N7 106.4(2)
C36 C35 C41 127.7(2)
N7 C35 C41 125.8(2)
C35 C36 N8 106.4(2)
C35 C36 C40 128.5(2)
N8 C36 C40 125.1(2)
N8 C37 C39 110.5(2)
N8 C37 C38 113.1(2)
C39 C37 C38 115.1(2)
N7 C42 C44 110.7(2)
N7 C42 C43 112.1(2)
C44 C42 C43 114.1(2)

loop_
_geom_bond_atom_site_label_1
_geom_bond_atom_site_label_2
_geom_bond_distance
Co1 C1 1.988(2)
Co1 S3 2.2401(8)
Co1 S2 2.2558(8)
Co1 S1 2.2644(7)
Co1 Co3 2.6771(6)
Co1 Co4 2.6782(6)
Co1 Co2 2.7227(7)
Co2 C2 2.000(2)
Co2 S1 2.2527(8)
Co2 S4 2.2599(8)
Co2 S2 2.2623(7)
Co2 Co4 2.6792(5)
Co2 Co3 2.7106(6)
Co3 C3 1.973(2)
Co3 S4 2.2446(7)
Co3 S3 2.2463(8)
Co3 S1 2.2502(8)
Co3 Co4 2.6804(7)
Co4 C4 1.979(2)
Co4 S2 2.2447(8)
Co4 S3 2.2542(7)
Co4 S4 2.2739(8)
C1 N2 1.357(3)
C1 N1 1.362(3)
C2 N4 1.358(3)
C2 N3 1.366(3)
C3 N5 1.365(3)
C3 N6 1.378(3)
C4 N8 1.356(3)
C4 N7 1.366(3)
N1 C9 1.394(3)
N1 C12 1.477(3)
N2 C8 1.405(3)
N2 C5 1.482(3)
N3 C15 1.399(3)
N3 C19 1.473(3)
N4 C16 1.405(3)
N4 C22 1.479(3)
N5 C28 1.397(3)
N5 C25 1.481(3)
N6 C31 1.391(3)
N6 C32 1.478(3)
N7 C35 1.396(3)
N7 C42 1.488(3)
N8 C36 1.406(3)
N8 C37 1.483(3)
C5 C7 1.502(4)
C5 C6 1.516(4)
C8 C9 1.349(3)
C8 C10 1.491(3)
C9 C11 1.502(3)
C12 C14 1.523(4)
C12 C13 1.524(4)
C15 C16 1.344(4)
C15 C18 1.514(3)
C16 C17 1.492(3)
C19 C20 1.524(3)
C19 C21 1.528(4)
C22 C23 1.505(4)
C22 C24 1.507(4)
C25 C26 1.517(4)
C25 C27 1.520(4)
C28 C31 1.340(4)
C28 C29 1.506(4)
C30 C31 1.502(3)
C32 C34 1.516(4)
C32 C33 1.520(4)
C35 C36 1.357(4)
C35 C41 1.493(3)
C36 C40 1.501(4)
C37 C39 1.511(4)
C37 C38 1.519(4)
C42 C44 1.513(4)
C42 C43 1.517(4)

loop_
_geom_torsion_atom_site_label_1
_geom_torsion_atom_site_label_2
_geom_torsion_atom_site_label_3
_geom_torsion_atom_site_label_4
_geom_torsion
C1 Co1 Co2 C2 -1.53(18)
S3 Co1 Co2 C2 174.01(10)
S2 Co1 Co2 C2 -86.06(11)
S1 Co1 Co2 C2 73.72(11)
Co3 Co1 Co2 C2 138.36(11)
Co4 Co1 Co2 C2 -150.92(10)
C1 Co1 Co2 S1 -75.25(14)
S3 Co1 Co2 S1 100.29(3)
S2 Co1 Co2 S1 -159.78(3)
Co3 Co1 Co2 S1 64.64(2)
Co4 Co1 Co2 S1 135.36(3)
C1 Co1 Co2 S4 -173.97(14)
S3 Co1 Co2 S4 1.57(2)
S2 Co1 Co2 S4 101.50(3)
S1 Co1 Co2 S4 -98.72(3)
Co3 Co1 Co2 S4 -34.09(2)
Co4 Co1 Co2 S4 36.634(19)
C1 Co1 Co2 S2 84.53(14)
S3 Co1 Co2 S2 -99.93(3)
S1 Co1 Co2 S2 159.78(3)
Co3 Co1 Co2 S2 -135.58(2)
Co4 Co1 Co2 S2 -64.86(3)
C1 Co1 Co2 Co4 149.39(14)
S3 Co1 Co2 Co4 -35.063(19)
S2 Co1 Co2 Co4 64.86(3)
S1 Co1 Co2 Co4 -135.36(3)
Co3 Co1 Co2 Co4 -70.720(19)
C1 Co1 Co2 Co3 -139.89(14)
S3 Co1 Co2 Co3 35.66(2)
S2 Co1 Co2 Co3 135.58(2)
S1 Co1 Co2 Co3 -64.64(2)
Co4 Co1 Co2 Co3 70.720(19)
C1 Co1 Co3 C3 -6.55(16)
S3 Co1 Co3 C3 68.01(12)
S2 Co1 Co3 C3 167.86(12)
S1 Co1 Co3 C3 -93.72(12)
Co4 Co1 Co3 C3 132.90(12)
Co2 Co1 Co3 C3 -157.35(12)
C1 Co1 Co3 S4 -174.61(11)
S3 Co1 Co3 S4 -100.05(3)
S2 Co1 Co3 S4 -0.19(3)
S1 Co1 Co3 S4 98.22(3)
Co4 Co1 Co3 S4 -35.16(2)
Co2 Co1 Co3 S4 34.595(19)
C1 Co1 Co3 S3 -74.56(11)
S2 Co1 Co3 S3 99.85(3)
S1 Co1 Co3 S3 -161.73(3)
Co4 Co1 Co3 S3 64.89(2)
Co2 Co1 Co3 S3 134.64(3)
C1 Co1 Co3 S1 87.17(11)
S3 Co1 Co3 S1 161.73(3)
S2 Co1 Co3 S1 -98.41(3)
Co4 Co1 Co3 S1 -133.38(2)
Co2 Co1 Co3 S1 -63.62(2)
C1 Co1 Co3 Co4 -139.45(11)
S3 Co1 Co3 Co4 -64.89(2)
S2 Co1 Co3 Co4 34.96(2)
S1 Co1 Co3 Co4 133.38(2)
Co2 Co1 Co3 Co4 69.752(13)
C1 Co1 Co3 Co2 150.80(11)
S3 Co1 Co3 Co2 -134.64(3)
S2 Co1 Co3 Co2 -34.789(19)
S1 Co1 Co3 Co2 63.62(2)
Co4 Co1 Co3 Co2 -69.752(13)
C2 Co2 Co3 C3 19.30(17)
S1 Co2 Co3 C3 88.96(14)
S4 Co2 Co3 C3 -69.94(14)
S2 Co2 Co3 C3 -171.59(13)
Co4 Co2 Co3 C3 -135.73(13)
Co1 Co2 Co3 C3 153.89(13)
C2 Co2 Co3 S4 89.24(11)
S1 Co2 Co3 S4 158.90(3)
S2 Co2 Co3 S4 -101.66(3)
Co4 Co2 Co3 S4 -65.80(3)
Co1 Co2 Co3 S4 -136.17(2)
C2 Co2 Co3 S3 -170.16(11)
S1 Co2 Co3 S3 -100.50(3)
S4 Co2 Co3 S3 100.60(3)
S2 Co2 Co3 S3 -1.05(2)
Co4 Co2 Co3 S3 34.806(19)
Co1 Co2 Co3 S3 -35.57(2)
C2 Co2 Co3 S1 -69.66(11)
S4 Co2 Co3 S1 -158.90(3)
S2 Co2 Co3 S1 99.45(3)
Co4 Co2 Co3 S1 135.31(3)
Co1 Co2 Co3 S1 64.93(2)
C2 Co2 Co3 Co1 -134.59(11)
S1 Co2 Co3 Co1 -64.93(2)
S4 Co2 Co3 Co1 136.17(2)
S2 Co2 Co3 Co1 34.52(2)
Co4 Co2 Co3 Co1 70.378(15)
C2 Co2 Co3 Co4 155.04(11)
S1 Co2 Co3 Co4 -135.31(3)
S4 Co2 Co3 Co4 65.80(2)
S2 Co2 Co3 Co4 -35.859(18)
Co1 Co2 Co3 Co4 -70.378(15)
C1 Co1 Co4 C4 -21.54(17)
S3 Co1 Co4 C4 -91.11(13)
S2 Co1 Co4 C4 68.79(13)
S1 Co1 Co4 C4 167.92(13)
Co3 Co1 Co4 C4 -155.70(13)
Co2 Co1 Co4 C4 133.27(13)
C1 Co1 Co4 S2 -90.33(12)
S3 Co1 Co4 S2 -159.90(3)
S1 Co1 Co4 S2 99.13(3)
Co3 Co1 Co4 S2 135.51(2)
Co2 Co1 Co4 S2 64.48(2)
C1 Co1 Co4 S3 69.57(12)
S2 Co1 Co4 S3 159.90(3)
S1 Co1 Co4 S3 -100.97(3)
Co3 Co1 Co4 S3 -64.59(2)
Co2 Co1 Co4 S3 -135.62(2)
C1 Co1 Co4 S4 168.67(12)
S3 Co1 Co4 S4 99.11(3)
S2 Co1 Co4 S4 -100.99(3)
S1 Co1 Co4 S4 -1.86(3)
Co3 Co1 Co4 S4 34.520(19)
Co2 Co1 Co4 S4 -36.51(2)
C1 Co1 Co4 Co2 -154.82(12)
S3 Co1 Co4 Co2 135.62(2)
S2 Co1 Co4 Co2 -64.48(2)
S1 Co1 Co4 Co2 34.65(2)
Co3 Co1 Co4 Co2 71.030(17)
C1 Co1 Co4 Co3 134.15(12)
S3 Co1 Co4 Co3 64.59(2)
S2 Co1 Co4 Co3 -135.51(2)
S1 Co1 Co4 Co3 -36.380(19)
Co2 Co1 Co4 Co3 -71.030(17)
C2 Co2 Co4 C4 -1.56(17)
S1 Co2 Co4 C4 -177.42(11)
S4 Co2 Co4 C4 83.96(11)
S2 Co2 Co4 C4 -78.28(11)
Co3 Co2 Co4 C4 147.75(11)
Co1 Co2 Co4 C4 -142.52(11)
C2 Co2 Co4 S2 76.72(14)
S1 Co2 Co4 S2 -99.13(3)
S4 Co2 Co4 S2 162.25(3)
Co3 Co2 Co4 S2 -133.97(2)
Co1 Co2 Co4 S2 -64.24(2)
C2 Co2 Co4 S3 175.91(13)
S1 Co2 Co4 S3 0.06(3)
S4 Co2 Co4 S3 -98.56(3)
S2 Co2 Co4 S3 99.19(3)
Co3 Co2 Co4 S3 -34.78(2)
Co1 Co2 Co4 S3 34.95(2)
C2 Co2 Co4 S4 -85.53(14)
S1 Co2 Co4 S4 98.62(3)
S2 Co2 Co4 S4 -162.25(3)
Co3 Co2 Co4 S4 63.79(2)
Co1 Co2 Co4 S4 133.51(2)
C2 Co2 Co4 Co1 140.96(13)
S1 Co2 Co4 Co1 -34.893(19)
S4 Co2 Co4 Co1 -133.51(2)
S2 Co2 Co4 Co1 64.24(2)
Co3 Co2 Co4 Co1 -69.724(16)
C2 Co2 Co4 Co3 -149.31(13)
S1 Co2 Co4 Co3 34.83(2)
S4 Co2 Co4 Co3 -63.79(2)
S2 Co2 Co4 Co3 133.97(2)
Co1 Co2 Co4 Co3 69.724(16)
C3 Co3 Co4 C4 12.59(17)
S4 Co3 Co4 C4 -70.92(14)
S3 Co3 Co4 C4 88.69(14)
S1 Co3 Co4 C4 -170.24(13)
Co1 Co3 Co4 C4 153.07(13)
Co2 Co3 Co4 C4 -135.36(14)
C3 Co3 Co4 S2 -175.67(10)
S4 Co3 Co4 S2 100.82(3)
S3 Co3 Co4 S2 -99.57(3)
S1 Co3 Co4 S2 1.50(3)
Co1 Co3 Co4 S2 -35.19(2)
Co2 Co3 Co4 S2 36.38(2)
C3 Co3 Co4 S3 -76.09(10)
S4 Co3 Co4 S3 -159.61(3)
S1 Co3 Co4 S3 101.08(3)
Co1 Co3 Co4 S3 64.39(2)
Co2 Co3 Co4 S3 135.95(2)
C3 Co3 Co4 S4 83.52(10)
S3 Co3 Co4 S4 159.61(3)
S1 Co3 Co4 S4 -99.32(3)
Co1 Co3 Co4 S4 -136.01(2)
Co2 Co3 Co4 S4 -64.44(2)
C3 Co3 Co4 Co1 -140.48(10)
S4 Co3 Co4 Co1 136.01(2)
S3 Co3 Co4 Co1 -64.39(2)
S1 Co3 Co4 Co1 36.69(2)
Co2 Co3 Co4 Co1 71.57(2)
C3 Co3 Co4 Co2 147.95(10)
S4 Co3 Co4 Co2 64.44(2)
S3 Co3 Co4 Co2 -135.95(2)
S1 Co3 Co4 Co2 -34.88(2)
Co1 Co3 Co4 Co2 -71.57(2)
C3 Co3 S1 Co2 -144.07(8)
S4 Co3 S1 Co2 -17.28(2)
S3 Co3 S1 Co2 93.03(3)
Co1 Co3 S1 Co2 77.95(2)
Co4 Co3 S1 Co2 38.12(2)
C3 Co3 S1 Co1 137.99(8)
S4 Co3 S1 Co1 -95.23(3)
S3 Co3 S1 Co1 15.09(2)
Co4 Co3 S1 Co1 -39.829(18)
Co2 Co3 S1 Co1 -77.95(2)
C2 Co2 S1 Co3 144.01(7)
S4 Co2 S1 Co3 17.12(2)
S2 Co2 S1 Co3 -92.60(2)
Co4 Co2 S1 Co3 -38.136(19)
Co1 Co2 S1 Co3 -76.139(18)
C2 Co2 S1 Co1 -139.85(7)
S4 Co2 S1 Co1 93.26(2)
S2 Co2 S1 Co1 -16.46(2)
Co4 Co2 S1 Co1 38.00(2)
Co3 Co2 S1 Co1 76.139(18)
C1 Co1 S1 Co3 -134.02(8)
S3 Co1 S1 Co3 -15.11(2)
S2 Co1 S1 Co3 94.30(3)
Co4 Co1 S1 Co3 39.821(18)
Co2 Co1 S1 Co3 77.800(19)
C1 Co1 S1 Co2 148.18(8)
S3 Co1 S1 Co2 -92.91(2)
S2 Co1 S1 Co2 16.50(2)
Co3 Co1 S1 Co2 -77.800(19)
Co4 Co1 S1 Co2 -37.98(2)
C4 Co4 S2 Co1 -146.21(7)
S3 Co4 S2 Co1 -16.51(2)
S4 Co4 S2 Co1 92.87(3)
Co2 Co4 S2 Co1 78.13(2)
Co3 Co4 S2 Co1 38.25(2)
C4 Co4 S2 Co2 135.66(7)
S3 Co4 S2 Co2 -94.64(3)
S4 Co4 S2 Co2 14.74(2)
Co1 Co4 S2 Co2 -78.13(2)
Co3 Co4 S2 Co2 -39.876(18)
C1 Co1 S2 Co4 137.57(8)
S3 Co1 S2 Co4 16.63(2)
S1 Co1 S2 Co4 -93.01(2)
Co3 Co1 S2 Co4 -38.278(19)
Co2 Co1 S2 Co4 -76.585(19)
C1 Co1 S2 Co2 -145.85(8)
S3 Co1 S2 Co2 93.21(2)
S1 Co1 S2 Co2 -16.43(2)
Co3 Co1 S2 Co2 38.307(19)
Co4 Co1 S2 Co2 76.584(19)
C2 Co2 S2 Co4 -148.02(7)
S1 Co2 S2 Co4 93.23(2)
S4 Co2 S2 Co4 -14.83(2)
Co3 Co2 S2 Co4 39.128(19)
Co1 Co2 S2 Co4 76.70(2)
C2 Co2 S2 Co1 135.28(7)
S1 Co2 S2 Co1 16.53(2)
S4 Co2 S2 Co1 -91.53(3)
Co4 Co2 S2 Co1 -76.70(2)
Co3 Co2 S2 Co1 -37.575(18)
C1 Co1 S3 Co3 138.65(7)
S2 Co1 S3 Co3 -93.48(3)
S1 Co1 S3 Co3 15.09(2)
Co4 Co1 S3 Co3 -76.94(2)
Co2 Co1 S3 Co3 -39.04(2)
C1 Co1 S3 Co4 -144.41(7)
S2 Co1 S3 Co4 -16.54(2)
S1 Co1 S3 Co4 92.03(3)
Co3 Co1 S3 Co4 76.94(2)
Co2 Co1 S3 Co4 37.899(18)
C3 Co3 S3 Co1 -145.73(7)
S4 Co3 S3 Co1 94.01(2)
S1 Co3 S3 Co1 -15.21(2)
Co4 Co3 S3 Co1 77.00(2)
Co2 Co3 S3 Co1 39.28(2)
C3 Co3 S3 Co4 137.27(7)
S4 Co3 S3 Co4 17.02(2)
S1 Co3 S3 Co4 -92.21(3)
Co1 Co3 S3 Co4 -77.00(2)
Co2 Co3 S3 Co4 -37.719(19)
C4 Co4 S3 Co1 139.24(8)
S2 Co4 S3 Co1 16.62(2)
S4 Co4 S3 Co1 -93.84(2)
Co2 Co4 S3 Co1 -38.785(19)
Co3 Co4 S3 Co1 -77.150(19)
C4 Co4 S3 Co3 -143.61(8)
S2 Co4 S3 Co3 93.77(2)
S4 Co4 S3 Co3 -16.69(2)
Co1 Co4 S3 Co3 77.150(19)
Co2 Co4 S3 Co3 38.36(2)
C3 Co3 S4 Co2 149.24(7)
S3 Co3 S4 Co2 -93.04(2)
S1 Co3 S4 Co2 17.23(2)
Co1 Co3 S4 Co2 -38.163(19)
Co4 Co3 S4 Co2 -76.141(18)
C3 Co3 S4 Co4 -134.62(7)
S3 Co3 S4 Co4 -16.90(2)
S1 Co3 S4 Co4 93.37(2)
Co1 Co3 S4 Co4 37.979(18)
Co2 Co3 S4 Co4 76.141(18)
C2 Co2 S4 Co3 -137.38(8)
S1 Co2 S4 Co3 -17.16(2)
S2 Co2 S4 Co3 91.23(3)
Co4 Co2 S4 Co3 76.56(2)
Co1 Co2 S4 Co3 37.139(18)
C2 Co2 S4 Co4 146.06(8)
S1 Co2 S4 Co4 -93.72(3)
S2 Co2 S4 Co4 14.68(2)
Co3 Co2 S4 Co4 -76.56(2)
Co1 Co2 S4 Co4 -39.42(2)
C4 Co4 S4 Co3 148.39(8)
S2 Co4 S4 Co3 -92.99(2)
S3 Co4 S4 Co3 16.74(2)
Co1 Co4 S4 Co3 -37.83(2)
Co2 Co4 S4 Co3 -78.19(2)
C4 Co4 S4 Co2 -133.42(8)
S2 Co4 S4 Co2 -14.80(2)
S3 Co4 S4 Co2 94.92(3)
Co1 Co4 S4 Co2 40.361(18)
Co3 Co4 S4 Co2 78.19(2)
S3 Co1 C1 N2 99.8(2)
S2 Co1 C1 N2 -19.3(2)
S1 Co1 C1 N2 -143.1(2)
Co3 Co1 C1 N2 154.43(16)
Co4 Co1 C1 N2 47.2(3)
Co2 Co1 C1 N2 -84.8(3)
S3 Co1 C1 N1 -78.4(2)
S2 Co1 C1 N1 162.53(18)
S1 Co1 C1 N1 38.7(2)
Co3 Co1 C1 N1 -23.7(3)
Co4 Co1 C1 N1 -130.99(17)
Co2 Co1 C1 N1 97.0(2)
S1 Co2 C2 N4 115.6(2)
S4 Co2 C2 N4 -127.07(19)
S2 Co2 C2 N4 -0.4(2)
Co4 Co2 C2 N4 -60.1(3)
Co3 Co2 C2 N4 167.74(14)
Co1 Co2 C2 N4 61.4(2)
S1 Co2 C2 N3 -53.2(2)
S4 Co2 C2 N3 64.2(2)
S2 Co2 C2 N3 -169.10(16)
Co4 Co2 C2 N3 131.13(16)
Co3 Co2 C2 N3 -1.0(3)
Co1 Co2 C2 N3 -107.32(18)
S4 Co3 C3 N5 53.8(2)
S3 Co3 C3 N5 -62.0(2)
S1 Co3 C3 N5 176.68(16)
Co1 Co3 C3 N5 -113.54(18)
Co4 Co3 C3 N5 -6.6(3)
Co2 Co3 C3 N5 108.2(2)
S4 Co3 C3 N6 -123.45(19)
S3 Co3 C3 N6 120.7(2)
S1 Co3 C3 N6 -0.6(2)
Co1 Co3 C3 N6 69.2(3)
Co4 Co3 C3 N6 176.14(15)
Co2 Co3 C3 N6 -69.1(3)
S2 Co4 C4 N8 -78.1(2)
S3 Co4 C4 N8 161.46(18)
S4 Co4 C4 N8 38.5(2)
Co1 Co4 C4 N8 -130.66(18)
Co2 Co4 C4 N8 -21.4(3)
Co3 Co4 C4 N8 93.4(2)
S2 Co4 C4 N7 104.5(2)
S3 Co4 C4 N7 -16.0(3)
S4 Co4 C4 N7 -138.9(2)
Co1 Co4 C4 N7 51.9(3)
Co2 Co4 C4 N7 161.18(17)
Co3 Co4 C4 N7 -84.1(3)
N2 C1 N1 C9 0.5(3)
Co1 C1 N1 C9 179.02(17)
N2 C1 N1 C12 178.9(2)
Co1 C1 N1 C12 -2.5(3)
N1 C1 N2 C8 -0.1(3)
Co1 C1 N2 C8 -178.56(18)
N1 C1 N2 C5 175.7(2)
Co1 C1 N2 C5 -2.8(3)
N4 C2 N3 C15 -0.9(2)
Co2 C2 N3 C15 170.29(16)
N4 C2 N3 C19 173.51(19)
Co2 C2 N3 C19 -15.3(3)
N3 C2 N4 C16 1.0(2)
Co2 C2 N4 C16 -169.43(17)
N3 C2 N4 C22 -176.54(19)
Co2 C2 N4 C22 13.0(3)
N6 C3 N5 C28 0.9(2)
Co3 C3 N5 C28 -176.95(17)
N6 C3 N5 C25 -174.0(2)
Co3 C3 N5 C25 8.1(3)
N5 C3 N6 C31 -0.1(2)
Co3 C3 N6 C31 177.62(17)
N5 C3 N6 C32 -178.4(2)
Co3 C3 N6 C32 -0.7(3)
N8 C4 N7 C35 -1.4(3)
Co4 C4 N7 C35 176.41(18)
N8 C4 N7 C42 178.7(2)
Co4 C4 N7 C42 -3.5(3)
N7 C4 N8 C36 1.6(3)
Co4 C4 N8 C36 -176.37(18)
N7 C4 N8 C37 -169.5(2)
Co4 C4 N8 C37 12.6(3)
C1 N2 C5 C7 125.5(3)
C8 N2 C5 C7 -59.4(3)
C1 N2 C5 C6 -104.7(3)
C8 N2 C5 C6 70.5(3)
C1 N2 C8 C9 -0.4(3)
C5 N2 C8 C9 -175.9(2)
C1 N2 C8 C10 -179.6(2)
C5 N2 C8 C10 4.9(4)
N2 C8 C9 N1 0.6(3)
C10 C8 C9 N1 179.8(2)
N2 C8 C9 C11 178.8(2)
C10 C8 C9 C11 -2.0(5)
C1 N1 C9 C8 -0.7(3)
C12 N1 C9 C8 -179.1(2)
C1 N1 C9 C11 -179.0(2)
C12 N1 C9 C11 2.7(4)
C1 N1 C12 C14 128.5(3)
C9 N1 C12 C14 -53.3(3)
C1 N1 C12 C13 -102.0(3)
C9 N1 C12 C13 76.1(3)
C2 N3 C15 C16 0.5(3)
C19 N3 C15 C16 -173.6(2)
C2 N3 C15 C18 -176.6(2)
C19 N3 C15 C18 9.3(4)
N3 C15 C16 N4 0.2(3)
C18 C15 C16 N4 177.2(2)
N3 C15 C16 C17 -177.2(2)
C18 C15 C16 C17 -0.2(4)
C2 N4 C16 C15 -0.8(3)
C22 N4 C16 C15 176.7(2)
C2 N4 C16 C17 176.7(2)
C22 N4 C16 C17 -5.9(4)
C2 N3 C19 C20 122.4(2)
C15 N3 C19 C20 -64.1(3)
C2 N3 C19 C21 -108.8(2)
C15 N3 C19 C21 64.7(3)
C2 N4 C22 C23 -116.3(3)
C16 N4 C22 C23 66.5(3)
C2 N4 C22 C24 114.3(3)
C16 N4 C22 C24 -62.9(3)
C3 N5 C25 C26 111.2(3)
C28 N5 C25 C26 -62.8(3)
C3 N5 C25 C27 -119.6(3)
C28 N5 C25 C27 66.4(3)
C3 N5 C28 C31 -1.4(3)
C25 N5 C28 C31 173.1(2)
C3 N5 C28 C29 176.2(2)
C25 N5 C28 C29 -9.2(4)
N5 C28 C31 N6 1.2(3)
C29 C28 C31 N6 -176.3(3)
N5 C28 C31 C30 -177.8(2)
C29 C28 C31 C30 4.7(4)
C3 N6 C31 C28 -0.7(3)
C32 N6 C31 C28 177.4(2)
C3 N6 C31 C30 178.4(2)
C32 N6 C31 C30 -3.5(4)
C3 N6 C32 C34 107.2(3)
C31 N6 C32 C34 -70.8(3)
C3 N6 C32 C33 -124.7(2)
C31 N6 C32 C33 57.3(3)
C4 N7 C35 C36 0.8(3)
C42 N7 C35 C36 -179.3(2)
C4 N7 C35 C41 179.5(2)
C42 N7 C35 C41 -0.6(4)
N7 C35 C36 N8 0.2(3)
C41 C35 C36 N8 -178.4(2)
N7 C35 C36 C40 -176.9(3)
C41 C35 C36 C40 4.4(5)
C4 N8 C36 C35 -1.2(3)
C37 N8 C36 C35 169.2(2)
C4 N8 C36 C40 176.1(3)
C37 N8 C36 C40 -13.5(4)
C4 N8 C37 C39 107.4(3)
C36 N8 C37 C39 -62.2(3)
C4 N8 C37 C38 -122.0(3)
C36 N8 C37 C38 68.4(3)
C4 N7 C42 C44 104.4(3)
C35 N7 C42 C44 -75.5(3)
C4 N7 C42 C43 -127.0(3)
C35 N7 C42 C43 53.1(3)
